data_4346404
loop_
_publ_author_name
'Wang, Wen-Min'
'Zhang, Hong-Xia'
'Wang, Shi-Yu'
'Shen, Hai-Yun'
'Gao, Hong-Ling'
'Cui, Jian-Zhong'
'Zhao, Bin'

_publ_section_title
;
 Ligand Field Affected Single-Molecule Magnet Behavior of Lanthanide(III)
 Dinuclear Complexes with an 8-Hydroxyquinoline Schiff Base Derivative as
 Bridging Ligand.
;
_journal_issue 22
_journal_name_full 'Inorganic chemistry'
_journal_page_first 10610
_journal_page_last 10622
_journal_paper_doi 10.1021/acs.inorgchem.5b01404
_journal_volume 54
_journal_year 2015
_chemical_formula_sum 'C52 H24 Er2 F26 N4 O10'
_chemical_formula_weight 1693.19
_space_group_IT_number 14
_space_group_name_Hall '-P 2yn'
_space_group_name_H-M_alt 'P 1 21/n 1'
_symmetry_cell_setting monoclinic
_symmetry_space_group_name_H-M 'P 1 21/n 1'
_atom_sites_solution_hydrogens geom
_atom_sites_solution_primary direct
_atom_sites_solution_secondary difmap
_audit_creation_method SHELXL-97
_cell_angle_alpha 90.00
_cell_angle_beta 94.42(3)
_cell_angle_gamma 90.00
_cell_formula_units_Z 2
_cell_length_a 11.277(2)
_cell_length_b 18.986(4)
_cell_length_c 13.026(3)
_cell_measurement_temperature 113(2)
_cell_volume 2780.6(10)
_computing_structure_refinement 'SHELXL-97 (Sheldrick, 1997)'
_computing_structure_solution 'SHELXS-97 (Sheldrick, 1990)'
_diffrn_ambient_temperature 113(2)
_diffrn_measured_fraction_theta_full 0.993
_diffrn_measured_fraction_theta_max 0.993
_diffrn_measurement_device_type ccd
_diffrn_radiation_monochromator graphite
_diffrn_radiation_source 'fine-focus sealed tube'
_diffrn_radiation_type MoK\a
_diffrn_radiation_wavelength 0.71073
_diffrn_reflns_av_R_equivalents 0.0333
_diffrn_reflns_av_sigmaI/netI 0.0255
_diffrn_reflns_limit_h_max 14
_diffrn_reflns_limit_h_min -14
_diffrn_reflns_limit_k_max 24
_diffrn_reflns_limit_k_min -24
_diffrn_reflns_limit_l_max 17
_diffrn_reflns_limit_l_min -17
_diffrn_reflns_number 28781
_diffrn_reflns_theta_full 27.93
_diffrn_reflns_theta_max 27.93
_diffrn_reflns_theta_min 1.90
_exptl_absorpt_coefficient_mu 3.147
_exptl_absorpt_correction_T_max 0.7039
_exptl_absorpt_correction_T_min 0.5718
_exptl_absorpt_correction_type multi-scan
_exptl_crystal_colour red
_exptl_crystal_density_diffrn 2.022
_exptl_crystal_density_method 'not measured'
_exptl_crystal_description block
_exptl_crystal_F_000 1628
_exptl_crystal_size_max 0.20
_exptl_crystal_size_mid 0.18
_exptl_crystal_size_min 0.12
_refine_diff_density_max 0.741
_refine_diff_density_min -1.483
_refine_diff_density_rms 0.140
_refine_ls_extinction_method none
_refine_ls_goodness_of_fit_ref 1.146
_refine_ls_hydrogen_treatment mixed
_refine_ls_matrix_type full
_refine_ls_number_parameters 425
_refine_ls_number_reflns 6618
_refine_ls_number_restraints 6
_refine_ls_restrained_S_all 1.145
_refine_ls_R_factor_all 0.0270
_refine_ls_R_factor_gt 0.0236
_refine_ls_shift/su_max 0.002
_refine_ls_shift/su_mean 0.000
_refine_ls_structure_factor_coef Fsqd
_refine_ls_weighting_details 'calc w=1/[\s^2^(Fo^2^)+(0.0378P)^2^+0.3686P] where P=(Fo^2^+2Fc^2^)/3'
_refine_ls_weighting_scheme calc
_refine_ls_wR_factor_gt 0.0623
_refine_ls_wR_factor_ref 0.0641
_reflns_number_gt 5942
_reflns_number_total 6618
_reflns_threshold_expression >2sigma(I)
_cod_data_source_file ic5b01404_si_002.cif
_cod_data_source_block 5
_cod_depositor_comments
;
The following automatic conversions were performed:

data item '_exptl_absorpt_correction_type' value 'MULTI-SCAN' was
changed to 'multi-scan' in accordance with the
/home/saulius/struct/COD-crude-data/automatic-downloads/DataCite-retrospective/ACS/depositions/lib/dictionaries/cif_core.dic
dictionary named 'cif_core.dic' version 2.4.2 last updated on
2011-04-26.

data item '_symmetry_cell_setting' value 'Monoclinic' was changed to
'monoclinic' in accordance with the
/home/saulius/struct/COD-crude-data/automatic-downloads/DataCite-retrospective/ACS/depositions/lib/dictionaries/cif_core.dic
dictionary named 'cif_core.dic' version 2.4.2 last updated on
2011-04-26.

Automatic conversion script
Id: cif_fix_values 6909 2019-04-08 15:41:33Z antanas 
;
_cod_original_sg_symbol_H-M P2(1)/n
_cod_database_code 4346404

loop_
_symmetry_equiv_pos_as_xyz
'x, y, z'
'-x+1/2, y+1/2, -z+1/2'
'-x, -y, -z'
'x-1/2, -y-1/2, z-1/2'

loop_
_atom_site_label
_atom_site_type_symbol
_atom_site_fract_x
_atom_site_fract_y
_atom_site_fract_z
_atom_site_U_iso_or_equiv
_atom_site_adp_type
_atom_site_occupancy
_atom_site_symmetry_multiplicity
_atom_site_calc_flag
_atom_site_refinement_flags
_atom_site_disorder_assembly
_atom_site_disorder_group
Er1 Er 0.458072(8) 0.093357(5) 0.469798(7) 0.01143(5) Uani 1 1 d . . .
F1 F 0.78859(17) 0.25893(12) 0.48672(14) 0.0506(6) Uani 1 1 d . . .
F2 F 0.84437(13) 0.23363(10) 0.64265(14) 0.0359(4) Uani 1 1 d . . .
F3 F 0.73513(15) 0.32358(9) 0.60857(18) 0.0469(5) Uani 1 1 d . . .
F4 F 0.49176(15) 0.22093(10) 0.86676(12) 0.0387(4) Uani 1 1 d . . .
F5 F 0.32847(15) 0.21354(11) 0.77140(14) 0.0439(5) Uani 1 1 d . . .
F6 F 0.40622(18) 0.12095(10) 0.84239(13) 0.0424(5) Uani 1 1 d . . .
F8 F 0.54004(17) 0.14430(13) 0.06074(15) 0.0529(9) Uani 0.997(7) 1 d PU A 1
F10 F 0.30368(18) -0.07739(11) 0.13173(16) 0.0468(5) Uani 1 1 d . A .
F11 F 0.22502(16) -0.08181(9) 0.27555(14) 0.0349(4) Uani 1 1 d . A .
F12 F 0.16576(15) -0.00362(11) 0.16474(15) 0.0467(5) Uani 1 1 d . A .
F13 F 0.63070(15) 0.46036(9) 0.40966(16) 0.0400(4) Uani 1 1 d . . .
O1 O 0.45958(15) 0.11798(9) 0.64552(13) 0.0174(3) Uani 1 1 d . . .
O2 O 0.61690(14) 0.17044(9) 0.51541(12) 0.0158(3) Uani 1 1 d . . .
O3 O 0.51701(15) 0.12545(9) 0.30929(12) 0.0171(3) Uani 1 1 d . . .
O4 O 0.33625(14) 0.03489(9) 0.34115(12) 0.0178(3) Uani 1 1 d . . .
O5 O 0.39416(13) -0.01287(8) 0.53974(12) 0.0141(3) Uani 1 1 d . . .
N1 N 0.25623(18) 0.10218(10) 0.51848(15) 0.0141(4) Uani 1 1 d . . .
N2 N 0.36623(18) 0.21822(11) 0.45401(15) 0.0165(4) Uani 1 1 d . . .
C1 C 0.4315(2) 0.18023(14) 0.79712(19) 0.0215(5) Uani 1 1 d . . .
C2 C 0.49703(19) 0.16933(13) 0.70014(17) 0.0154(5) Uani 1 1 d . . .
C3 C 0.5865(2) 0.21669(13) 0.67996(18) 0.0187(5) Uani 1 1 d . . .
H3 H 0.6087 0.2530 0.7279 0.022 Uiso 1 1 calc R . .
C4 C 0.6434(2) 0.21062(12) 0.58918(18) 0.0153(5) Uani 1 1 d . . .
C5 C 0.7534(2) 0.25755(14) 0.5801(2) 0.0208(5) Uani 1 1 d . . .
C6 C 0.5991(2) 0.12228(15) 0.14665(19) 0.0228(5) Uani 1 1 d . . .
C7 C 0.5137(2) 0.09426(12) 0.22405(19) 0.0159(5) Uani 1 1 d . A .
C8 C 0.4411(2) 0.03889(14) 0.19022(19) 0.0213(5) Uani 1 1 d . . .
H8 H 0.4509 0.0171 0.1258 0.026 Uiso 1 1 calc R A .
C9 C 0.3533(2) 0.01540(13) 0.25209(18) 0.0175(5) Uani 1 1 d . A .
C10 C 0.2617(2) -0.03777(15) 0.2051(2) 0.0251(6) Uani 1 1 d . . .
C11 C 0.2096(2) 0.04456(13) 0.56090(17) 0.0153(5) Uani 1 1 d . . .
C12 C 0.28206(19) -0.01725(13) 0.57027(17) 0.0150(5) Uani 1 1 d . . .
C13 C 0.2341(2) -0.07621(13) 0.61275(19) 0.0176(5) Uani 1 1 d . . .
H13 H 0.2793 -0.1184 0.6184 0.021 Uiso 1 1 calc R . .
C14 C 0.1184(2) -0.07492(15) 0.6481(2) 0.0217(5) Uani 1 1 d . . .
H14 H 0.0883 -0.1164 0.6776 0.026 Uiso 1 1 calc R . .
C15 C 0.0491(2) -0.01603(14) 0.6413(2) 0.0225(5) Uani 1 1 d . . .
H15 H -0.0278 -0.0163 0.6664 0.027 Uiso 1 1 calc R . .
C16 C 0.0929(2) 0.04521(13) 0.59654(18) 0.0177(5) Uani 1 1 d . . .
C17 C 0.0284(2) 0.10916(15) 0.5855(2) 0.0220(5) Uani 1 1 d . . .
H17 H -0.0503 0.1116 0.6066 0.026 Uiso 1 1 calc R . .
C18 C 0.0784(2) 0.16739(14) 0.5446(2) 0.0212(5) Uani 1 1 d . . .
H18 H 0.0360 0.2106 0.5385 0.025 Uiso 1 1 calc R . .
C19 C 0.1940(2) 0.16200(13) 0.51194(18) 0.0173(5) Uani 1 1 d . . .
C20 C 0.2583(2) 0.22387(13) 0.47736(18) 0.0171(5) Uani 1 1 d . . .
H20 H 0.2196 0.2683 0.4723 0.021 Uiso 1 1 calc R . .
C21 C 0.4295(2) 0.28236(13) 0.43903(18) 0.0159(5) Uani 1 1 d . . .
C22 C 0.4242(2) 0.33765(13) 0.5102(2) 0.0204(5) Uani 1 1 d . . .
H22 H 0.3741 0.3338 0.5653 0.025 Uiso 1 1 calc R . .
C23 C 0.4918(3) 0.39782(14) 0.5003(2) 0.0260(6) Uani 1 1 d . . .
H23 H 0.4893 0.4354 0.5483 0.031 Uiso 1 1 calc R . .
C24 C 0.5629(3) 0.40186(13) 0.4191(2) 0.0254(6) Uani 1 1 d . . .
C25 C 0.5704(2) 0.34863(14) 0.3482(2) 0.0238(5) Uani 1 1 d . . .
H25 H 0.6198 0.3534 0.2928 0.029 Uiso 1 1 calc R . .
C26 C 0.5041(2) 0.28766(14) 0.3594(2) 0.0208(5) Uani 1 1 d . . .
H26 H 0.5099 0.2497 0.3126 0.025 Uiso 1 1 calc R . .
F7 F 0.66317(17) 0.17669(11) 0.18358(14) 0.0439(5) Uani 1 1 d . A .
F9 F 0.6742(2) 0.07342(11) 0.12115(19) 0.0598(7) Uani 1 1 d . A .

loop_
_atom_site_aniso_label
_atom_site_aniso_U_11
_atom_site_aniso_U_22
_atom_site_aniso_U_33
_atom_site_aniso_U_23
_atom_site_aniso_U_13
_atom_site_aniso_U_12
Er1 0.01189(7) 0.01188(7) 0.01085(6) -0.00060(3) 0.00308(4) 0.00098(4)
F1 0.0474(12) 0.0810(16) 0.0250(9) 0.0002(9) 0.0120(8) -0.0382(11)
F2 0.0139(7) 0.0441(11) 0.0485(11) 0.0127(8) -0.0055(7) -0.0024(7)
F3 0.0292(9) 0.0191(9) 0.0934(16) -0.0048(9) 0.0111(10) -0.0050(7)
F4 0.0381(10) 0.0587(12) 0.0205(8) -0.0193(8) 0.0098(7) -0.0148(9)
F5 0.0267(9) 0.0736(15) 0.0328(9) -0.0024(9) 0.0110(7) 0.0187(9)
F6 0.0670(13) 0.0379(11) 0.0257(9) 0.0004(8) 0.0244(9) -0.0103(10)
F8 0.0542(14) 0.0779(18) 0.0254(10) 0.0270(10) -0.0046(8) -0.0238(11)
F10 0.0452(12) 0.0554(13) 0.0425(11) -0.0322(10) 0.0207(9) -0.0258(10)
F11 0.0359(10) 0.0323(10) 0.0371(10) -0.0028(7) 0.0064(8) -0.0161(8)
F12 0.0306(9) 0.0533(12) 0.0520(12) 0.0023(10) -0.0228(9) -0.0058(9)
F13 0.0408(10) 0.0177(8) 0.0627(13) 0.0005(8) 0.0121(9) -0.0099(8)
O1 0.0194(9) 0.0187(9) 0.0143(8) -0.0014(7) 0.0029(7) -0.0031(7)
O2 0.0152(8) 0.0179(8) 0.0146(8) -0.0008(6) 0.0033(6) -0.0003(7)
O3 0.0199(9) 0.0170(9) 0.0147(8) 0.0003(7) 0.0042(6) -0.0011(7)
O4 0.0161(8) 0.0246(9) 0.0131(8) -0.0022(7) 0.0030(6) -0.0014(7)
O5 0.0119(7) 0.0146(8) 0.0167(8) 0.0003(6) 0.0057(6) 0.0018(6)
N1 0.0139(10) 0.0160(10) 0.0126(9) -0.0018(7) 0.0020(7) 0.0010(7)
N2 0.0174(10) 0.0166(10) 0.0155(9) -0.0005(8) 0.0021(7) 0.0019(8)
C1 0.0197(12) 0.0296(14) 0.0154(11) -0.0045(10) 0.0028(9) -0.0016(10)
C2 0.0123(11) 0.0213(12) 0.0126(10) -0.0011(9) 0.0006(8) 0.0032(9)
C3 0.0187(12) 0.0211(13) 0.0162(11) -0.0053(9) 0.0014(9) -0.0017(10)
C4 0.0117(11) 0.0163(11) 0.0175(11) 0.0029(9) -0.0012(8) 0.0026(9)
C5 0.0177(12) 0.0224(13) 0.0222(12) -0.0001(10) 0.0015(10) -0.0004(10)
C6 0.0274(14) 0.0252(14) 0.0167(12) 0.0004(10) 0.0071(10) -0.0054(11)
C7 0.0177(12) 0.0172(12) 0.0134(11) 0.0024(8) 0.0040(9) 0.0028(9)
C8 0.0243(13) 0.0248(13) 0.0154(11) -0.0051(10) 0.0064(9) -0.0030(11)
C9 0.0163(11) 0.0202(12) 0.0157(11) -0.0006(9) -0.0007(9) 0.0010(9)
C10 0.0227(13) 0.0315(15) 0.0210(12) -0.0070(11) 0.0020(10) -0.0066(11)
C11 0.0142(11) 0.0185(12) 0.0134(10) -0.0014(9) 0.0027(8) 0.0000(9)
C12 0.0136(11) 0.0182(12) 0.0138(10) -0.0011(9) 0.0047(8) -0.0010(9)
C13 0.0156(12) 0.0173(12) 0.0202(12) -0.0005(9) 0.0045(9) 0.0016(9)
C14 0.0199(13) 0.0213(13) 0.0251(13) 0.0036(10) 0.0092(10) -0.0045(11)
C15 0.0149(11) 0.0260(14) 0.0279(13) 0.0007(11) 0.0097(10) -0.0006(10)
C16 0.0146(11) 0.0206(12) 0.0185(11) -0.0014(9) 0.0050(9) 0.0019(9)
C17 0.0125(12) 0.0277(14) 0.0265(14) 0.0012(11) 0.0058(10) 0.0039(10)
C18 0.0153(11) 0.0221(13) 0.0264(13) -0.0001(10) 0.0027(9) 0.0063(10)
C19 0.0167(11) 0.0184(12) 0.0169(11) -0.0016(9) 0.0012(9) 0.0022(9)
C20 0.0184(11) 0.0149(12) 0.0180(11) 0.0004(9) 0.0016(9) 0.0051(9)
C21 0.0137(10) 0.0145(11) 0.0192(11) 0.0039(9) -0.0007(9) 0.0032(9)
C22 0.0207(12) 0.0173(12) 0.0233(12) -0.0006(10) 0.0013(10) 0.0053(10)
C23 0.0267(14) 0.0165(13) 0.0344(15) -0.0036(11) 0.0009(12) 0.0033(10)
C24 0.0215(14) 0.0123(12) 0.0418(17) 0.0061(10) -0.0001(12) -0.0001(10)
C25 0.0233(13) 0.0189(13) 0.0298(14) 0.0063(10) 0.0056(11) 0.0025(10)
C26 0.0229(12) 0.0176(13) 0.0221(12) 0.0003(10) 0.0042(10) 0.0034(10)
F7 0.0530(11) 0.0510(12) 0.0297(9) -0.0047(8) 0.0162(8) -0.0321(10)
F9 0.0625(14) 0.0421(12) 0.0832(17) 0.0116(11) 0.0602(13) 0.0103(11)

loop_
_atom_type_symbol
_atom_type_description
_atom_type_scat_dispersion_real
_atom_type_scat_dispersion_imag
_atom_type_scat_source
C C 0.0033 0.0016 'International Tables Vol C Tables 4.2.6.8 and 6.1.1.4'
H H 0.0000 0.0000 'International Tables Vol C Tables 4.2.6.8 and 6.1.1.4'
Er Er -0.2586 4.9576 'International Tables Vol C Tables 4.2.6.8 and 6.1.1.4'
F F 0.0171 0.0103 'International Tables Vol C Tables 4.2.6.8 and 6.1.1.4'
N N 0.0061 0.0033 'International Tables Vol C Tables 4.2.6.8 and 6.1.1.4'
O O 0.0106 0.0060 'International Tables Vol C Tables 4.2.6.8 and 6.1.1.4'

loop_
_geom_angle_atom_site_label_1
_geom_angle_atom_site_label_2
_geom_angle_atom_site_label_3
_geom_angle
_geom_angle_site_symmetry_1
_geom_angle_site_symmetry_3
O5 Er1 O3 82.26(6) 3_656 .
O5 Er1 O1 103.79(6) 3_656 .
O3 Er1 O1 148.06(6) . .
O5 Er1 O5 72.06(6) 3_656 .
O3 Er1 O5 133.77(6) . .
O1 Er1 O5 76.76(6) . .
O5 Er1 O2 83.39(6) 3_656 .
O3 Er1 O2 78.41(6) . .
O1 Er1 O2 71.34(6) . .
O5 Er1 O2 133.34(6) . .
O5 Er1 O4 91.95(6) 3_656 .
O3 Er1 O4 71.08(6) . .
O1 Er1 O4 138.58(6) . .
O5 Er1 O4 72.09(6) . .
O2 Er1 O4 149.49(6) . .
O5 Er1 N1 140.46(6) 3_656 .
O3 Er1 N1 123.97(7) . .
O1 Er1 N1 70.40(7) . .
O5 Er1 N1 68.54(6) . .
O2 Er1 N1 127.22(6) . .
O4 Er1 N1 73.16(6) . .
O5 Er1 N2 154.48(6) 3_656 .
O3 Er1 N2 80.14(6) . .
O1 Er1 N2 82.37(6) . .
O5 Er1 N2 133.17(6) . .
O2 Er1 N2 75.09(6) . .
O4 Er1 N2 99.61(6) . .
N1 Er1 N2 65.04(6) . .
O5 Er1 Er1 36.73(4) 3_656 3_656
O3 Er1 Er1 110.67(4) . 3_656
O1 Er1 Er1 90.05(5) . 3_656
O5 Er1 Er1 35.33(4) . 3_656
O2 Er1 Er1 111.19(4) . 3_656
O4 Er1 Er1 80.06(5) . 3_656
N1 Er1 Er1 103.81(5) . 3_656
N2 Er1 Er1 168.12(4) . 3_656
C2 O1 Er1 133.24(16) . .
C4 O2 Er1 135.11(15) . .
C7 O3 Er1 132.89(16) . .
C9 O4 Er1 132.62(15) . .
C12 O5 Er1 132.76(14) . 3_656
C12 O5 Er1 119.14(13) . .
Er1 O5 Er1 107.94(6) 3_656 .
C19 N1 C11 119.7(2) . .
C19 N1 Er1 122.95(16) . .
C11 N1 Er1 117.13(15) . .
C20 N2 C21 117.0(2) . .
C20 N2 Er1 116.06(16) . .
C21 N2 Er1 126.08(14) . .
F6 C1 F4 107.9(2) . .
F6 C1 F5 107.6(2) . .
F4 C1 F5 106.4(2) . .
F6 C1 C2 113.1(2) . .
F4 C1 C2 112.8(2) . .
F5 C1 C2 108.8(2) . .
O1 C2 C3 127.5(2) . .
O1 C2 C1 114.2(2) . .
C3 C2 C1 118.2(2) . .
C2 C3 C4 119.7(2) . .
O2 C4 C3 127.4(2) . .
O2 C4 C5 116.3(2) . .
C3 C4 C5 116.3(2) . .
F1 C5 F3 107.8(2) . .
F1 C5 F2 107.4(2) . .
F3 C5 F2 106.2(2) . .
F1 C5 C4 112.8(2) . .
F3 C5 C4 112.5(2) . .
F2 C5 C4 110.0(2) . .
F9 C6 F8 107.5(2) . .
F9 C6 F7 107.3(2) . .
F8 C6 F7 106.5(2) . .
F9 C6 C7 111.6(2) . .
F8 C6 C7 111.3(2) . .
F7 C6 C7 112.4(2) . .
O3 C7 C8 128.0(2) . .
O3 C7 C6 116.0(2) . .
C8 C7 C6 116.0(2) . .
C7 C8 C9 119.1(2) . .
O4 C9 C8 127.5(2) . .
O4 C9 C10 114.7(2) . .
C8 C9 C10 117.7(2) . .
F11 C10 F10 106.6(2) . .
F11 C10 F12 106.9(2) . .
F10 C10 F12 108.3(2) . .
F11 C10 C9 111.9(2) . .
F10 C10 C9 113.1(2) . .
F12 C10 C9 109.7(2) . .
N1 C11 C16 121.6(2) . .
N1 C11 C12 117.5(2) . .
C16 C11 C12 120.9(2) . .
O5 C12 C13 124.8(2) . .
O5 C12 C11 117.7(2) . .
C13 C12 C11 117.5(2) . .
C12 C13 C14 121.1(2) . .
C15 C14 C13 122.1(2) . .
C14 C15 C16 119.1(2) . .
C15 C16 C17 123.8(2) . .
C15 C16 C11 119.3(2) . .
C17 C16 C11 116.9(2) . .
C18 C17 C16 120.5(2) . .
C17 C18 C19 118.6(2) . .
N1 C19 C18 122.5(2) . .
N1 C19 C20 115.5(2) . .
C18 C19 C20 121.7(2) . .
N2 C20 C19 120.4(2) . .
C26 C21 C22 119.9(2) . .
C26 C21 N2 120.0(2) . .
C22 C21 N2 119.9(2) . .
C23 C22 C21 120.2(2) . .
C24 C23 C22 118.3(3) . .
F13 C24 C25 118.4(3) . .
F13 C24 C23 118.6(3) . .
C25 C24 C23 122.9(2) . .
C24 C25 C26 118.7(3) . .
C21 C26 C25 120.0(2) . .

loop_
_geom_bond_atom_site_label_1
_geom_bond_atom_site_label_2
_geom_bond_distance
_geom_bond_site_symmetry_2
Er1 O5 2.2715(16) 3_656
Er1 O3 2.3235(17) .
Er1 O1 2.3350(17) .
Er1 O5 2.3491(16) .
Er1 O2 2.3535(17) .
Er1 O4 2.3607(17) .
Er1 N1 2.415(2) .
Er1 N2 2.589(2) .
Er1 Er1 3.7370(7) 3_656
F1 C5 1.309(3) .
F2 C5 1.339(3) .
F3 C5 1.328(3) .
F4 C1 1.337(3) .
F5 C1 1.343(3) .
F6 C1 1.312(3) .
F8 C6 1.325(3) .
F10 C10 1.332(3) .
F11 C10 1.331(3) .
F12 C10 1.334(3) .
F13 C24 1.359(3) .
O1 C2 1.260(3) .
O2 C4 1.245(3) .
O3 C7 1.256(3) .
O4 C9 1.247(3) .
O5 C12 1.357(3) .
O5 Er1 2.2715(16) 3_656
N1 C19 1.334(3) .
N1 C11 1.350(3) .
N2 C20 1.282(3) .
N2 C21 1.432(3) .
C1 C2 1.526(3) .
C2 C3 1.392(3) .
C3 C4 1.393(3) .
C4 C5 1.539(3) .
C6 F9 1.316(3) .
C6 F7 1.329(3) .
C6 C7 1.541(3) .
C7 C8 1.383(3) .
C8 C9 1.397(3) .
C9 C10 1.537(3) .
C11 C16 1.429(3) .
C11 C12 1.430(3) .
C12 C13 1.378(3) .
C13 C14 1.417(3) .
C14 C15 1.363(4) .
C15 C16 1.407(4) .
C16 C17 1.417(4) .
C17 C18 1.367(4) .
C18 C19 1.406(3) .
C19 C20 1.469(3) .
C21 C26 1.388(3) .
C21 C22 1.405(3) .
C22 C23 1.385(4) .
C23 C24 1.378(4) .
C24 C25 1.376(4) .
C25 C26 1.392(4) .
